data_4302705
loop_
_publ_author_name
'Jian-Bin Lin'
'Jie-Peng Zhang'
'Wei-Xiong Zhang'
'Wei Xue'
'Dong-Xu Xue'
'Xiao-Ming Chen'

_publ_contact_author
;
      Chen, Xiao-Ming
      School of Chemistry and Chemical Engineering
      Sun Yat-Sen University
      Guangzhou, 510275
      P. R. China
;
_publ_contact_author_email cxm@sysu.edu.cn
_publ_contact_author_fax '86 20 84112245'
_publ_contact_author_phone 86-20-84113986
_publ_section_title
;
Porous Manganese(II) 3-(2-Pyridyl)-5-(4-Pyridyl)-1,2,4-Triazolate
Frameworks: Rational Self-Assembly, Supramolecular Isomerism, Solid-State
Transformation, and Sorption Properties
;
_journal_name_full 'Inorganic Chemistry'
_journal_page_first 6652
_journal_page_last 6660
_journal_paper_doi 10.1021/ic900621c
_journal_volume 48
_journal_year 2009
_chemical_formula_sum 'C26 H24 Mn N10 O2'
_chemical_formula_weight 563.49
_chemical_name_systematic
; 
 ? 
;
_space_group_IT_number 14
_symmetry_cell_setting monoclinic
_symmetry_space_group_name_Hall '-P 2ybc'
_symmetry_space_group_name_H-M 'P 1 21/c 1'
_atom_sites_solution_hydrogens geom
_atom_sites_solution_primary direct
_atom_sites_solution_secondary difmap
_audit_creation_method SHELXL-97
_cell_angle_alpha 90.00
_cell_angle_beta 113.297(5)
_cell_angle_gamma 90.00
_cell_formula_units_Z 2
_cell_length_a 10.873(3)
_cell_length_b 12.902(4)
_cell_length_c 10.039(3)
_cell_measurement_reflns_used 1116
_cell_measurement_temperature 293(2)
_cell_measurement_theta_max 45.542
_cell_measurement_theta_min 5.431
_cell_volume 1293.5(7)
_computing_cell_refinement 'SAINT+ Ver. 6.22, Bruker AXS Inc., 2001.'
_computing_data_collection 'SMART Bruker AXS Inc., 1998.'
_computing_data_reduction 'SAINT+ Ver. 6.22, Bruker AXS Inc., 2001.'
_computing_molecular_graphics 'SHELXTL Ver. 6.12, (Sheldrick, 2000)'
_computing_publication_material 'SHELXTL Ver. 6.12, (Sheldrick, 2000)'
_computing_structure_refinement 'SHELXTL Ver. 6.12, (Sheldrick, 2000)'
_computing_structure_solution 'SHELXTL Ver. 6.12, (Sheldrick, 2000)'
_diffrn_ambient_temperature 293(2)
_diffrn_measured_fraction_theta_full 0.989
_diffrn_measured_fraction_theta_max 0.989
_diffrn_measurement_device_type 'Bruker Apex CCd'
_diffrn_measurement_method '\w scan'
_diffrn_radiation_monochromator graphite
_diffrn_radiation_source 'fine-focus sealed tube'
_diffrn_radiation_type MoK\a
_diffrn_radiation_wavelength 0.71073
_diffrn_reflns_av_R_equivalents 0.0292
_diffrn_reflns_av_sigmaI/netI 0.0534
_diffrn_reflns_limit_h_max 6
_diffrn_reflns_limit_h_min -13
_diffrn_reflns_limit_k_max 15
_diffrn_reflns_limit_k_min -10
_diffrn_reflns_limit_l_max 12
_diffrn_reflns_limit_l_min -12
_diffrn_reflns_number 4788
_diffrn_reflns_theta_full 26.00
_diffrn_reflns_theta_max 26.00
_diffrn_reflns_theta_min 2.04
_exptl_absorpt_coefficient_mu 0.556
_exptl_absorpt_correction_T_max 0.9781
_exptl_absorpt_correction_T_min 0.8644
_exptl_absorpt_correction_type multi-scan
_exptl_absorpt_process_details SADABS
_exptl_crystal_colour yellow
_exptl_crystal_density_diffrn 1.447
_exptl_crystal_density_method 'not measured'
_exptl_crystal_description Plate
_exptl_crystal_F_000 582
_exptl_crystal_size_max 0.27
_exptl_crystal_size_mid 0.20
_exptl_crystal_size_min 0.04
_refine_diff_density_max 0.326
_refine_diff_density_min -0.302
_refine_diff_density_rms 0.080
_refine_ls_extinction_method none
_refine_ls_goodness_of_fit_ref 1.053
_refine_ls_hydrogen_treatment constr
_refine_ls_matrix_type full
_refine_ls_number_parameters 178
_refine_ls_number_reflns 2516
_refine_ls_number_restraints 0
_refine_ls_restrained_S_all 1.053
_refine_ls_R_factor_all 0.0708
_refine_ls_R_factor_gt 0.0551
_refine_ls_shift/su_max 0.000
_refine_ls_shift/su_mean 0.000
_refine_ls_structure_factor_coef Fsqd
_refine_ls_weighting_details 'calc w=1/[\s^2^(Fo^2^)+(0.0698P)^2^+0.2843P] where P=(Fo^2^+2Fc^2^)/3'
_refine_ls_weighting_scheme calc
_refine_ls_wR_factor_gt 0.1271
_refine_ls_wR_factor_ref 0.1366
_reflns_number_gt 2024
_reflns_number_total 2516
_reflns_threshold_expression >2sigma(I)
_cod_data_source_file ic900621c_si_001_2.cif
_cod_data_source_block compound_1
_cod_depositor_comments
;
The following automatic conversions were performed:
'_symmetry_cell_setting' value 'Monoclinic' changed to 'monoclinic'
according to '/home/saulius/struct/CIF-dictionaries/cif_core.dic'
dictionary named 'cif_core.dic' version 2.4.1 from 2010-06-29.

Automatic conversion script
Id: cif_fix_enum 1527 2010-12-29 10:47:43Z saulius 
;
_cod_database_code 4302705

loop_
_symmetry_equiv_pos_as_xyz
'x, y, z'
'-x, y+1/2, -z+1/2'
'-x, -y, -z'
'x, -y-1/2, z-1/2'

loop_
_atom_site_label
_atom_site_type_symbol
_atom_site_fract_x
_atom_site_fract_y
_atom_site_fract_z
_atom_site_U_iso_or_equiv
_atom_site_adp_type
_atom_site_occupancy
_atom_site_symmetry_multiplicity
_atom_site_calc_flag
_atom_site_refinement_flags
_atom_site_disorder_assembly
_atom_site_disorder_group
Mn1 Mn 0.5000 0.0000 0.5000 0.0314(2) Uani 1 2 d S . .
C1 C 0.2973(3) 0.1886(2) 0.4698(3) 0.0350(7) Uani 1 1 d . . .
H1A H 0.2594 0.1432 0.5149 0.042 Uiso 1 1 calc R . .
C2 C 0.2454(3) 0.2874(2) 0.4378(3) 0.0431(8) Uani 1 1 d . . .
H2A H 0.1747 0.3086 0.4614 0.052 Uiso 1 1 calc R . .
C3 C 0.3011(3) 0.3534(2) 0.3701(3) 0.0437(8) Uani 1 1 d . . .
H3A H 0.2682 0.4205 0.3471 0.052 Uiso 1 1 calc R . .
C4 C 0.4055(3) 0.3206(2) 0.3362(3) 0.0359(7) Uani 1 1 d . . .
H4A H 0.4428 0.3646 0.2889 0.043 Uiso 1 1 calc R . .
C5 C 0.4542(3) 0.2211(2) 0.3735(3) 0.0288(6) Uani 1 1 d . . .
C6 C 0.5674(3) 0.1777(2) 0.3467(3) 0.0288(6) Uani 1 1 d . . .
C7 C 0.7312(3) 0.1482(2) 0.2919(3) 0.0320(6) Uani 1 1 d . . .
C8 C 0.8385(3) 0.1561(2) 0.2375(3) 0.0356(7) Uani 1 1 d . . .
C9 C 0.8523(3) 0.2397(3) 0.1590(3) 0.0464(8) Uani 1 1 d . . .
H9A H 0.7952 0.2964 0.1410 0.056 Uiso 1 1 calc R . .
C10 C 0.9535(4) 0.2371(3) 0.1073(4) 0.0582(10) Uani 1 1 d . . .
H10A H 0.9623 0.2944 0.0555 0.070 Uiso 1 1 calc R . .
C11 C 1.0254(4) 0.0802(3) 0.2055(4) 0.0611(10) Uani 1 1 d . . .
H11A H 1.0840 0.0246 0.2225 0.073 Uiso 1 1 calc R . .
C12 C 0.9308(3) 0.0762(3) 0.2631(4) 0.0467(8) Uani 1 1 d . . .
H12A H 0.9282 0.0199 0.3197 0.056 Uiso 1 1 calc R . .
C13 C 0.6847(4) 0.0199(3) 0.8514(4) 0.0521(9) Uani 1 1 d . . .
H13A H 0.7397 0.0673 0.9243 0.078 Uiso 1 1 calc R . .
H13B H 0.7371 -0.0393 0.8482 0.078 Uiso 1 1 calc R . .
H13C H 0.6110 -0.0022 0.8743 0.078 Uiso 1 1 calc R . .
N1 N 0.3991(2) 0.15530(17) 0.4391(2) 0.0306(5) Uani 1 1 d . . .
N2 N 0.6101(2) 0.08142(17) 0.3928(3) 0.0334(5) Uani 1 1 d . . .
N3 N 0.7161(2) 0.06236(18) 0.3580(3) 0.0375(6) Uani 1 1 d . . .
N4 N 0.6405(2) 0.22341(17) 0.2822(2) 0.0319(5) Uani 1 1 d . . .
N5 N 1.0386(3) 0.1591(3) 0.1263(3) 0.0623(9) Uani 1 1 d . . .
O1 O 0.6345(2) 0.07042(15) 0.7130(2) 0.0411(5) Uani 1 1 d . . .
H1O H 0.6424 0.1352 0.7295 0.049 Uiso 1 1 d R . .

loop_
_atom_site_aniso_label
_atom_site_aniso_U_11
_atom_site_aniso_U_22
_atom_site_aniso_U_33
_atom_site_aniso_U_23
_atom_site_aniso_U_13
_atom_site_aniso_U_12
Mn1 0.0412(4) 0.0218(3) 0.0404(4) 0.0035(3) 0.0259(3) 0.0006(2)
C1 0.0394(16) 0.0357(17) 0.0363(15) -0.0002(13) 0.0218(13) -0.0013(13)
C2 0.0435(18) 0.0441(19) 0.0498(19) 0.0007(15) 0.0270(15) 0.0112(15)
C3 0.0513(19) 0.0319(17) 0.0539(19) 0.0044(14) 0.0274(16) 0.0105(14)
C4 0.0429(17) 0.0295(15) 0.0410(16) 0.0070(12) 0.0227(14) 0.0048(12)
C5 0.0338(15) 0.0259(14) 0.0297(14) -0.0005(11) 0.0157(12) -0.0007(11)
C6 0.0356(15) 0.0238(14) 0.0314(14) -0.0008(11) 0.0181(12) -0.0015(11)
C7 0.0335(15) 0.0311(15) 0.0355(15) -0.0030(12) 0.0180(12) -0.0018(12)
C8 0.0355(16) 0.0404(17) 0.0359(15) -0.0081(13) 0.0195(13) -0.0065(13)
C9 0.0429(18) 0.058(2) 0.0450(19) 0.0105(16) 0.0242(15) -0.0010(15)
C10 0.049(2) 0.084(3) 0.047(2) 0.0162(19) 0.0240(17) -0.0092(19)
C11 0.052(2) 0.066(3) 0.081(3) -0.006(2) 0.043(2) 0.0001(18)
C12 0.0440(18) 0.0439(19) 0.061(2) -0.0036(16) 0.0306(16) -0.0002(15)
C13 0.062(2) 0.051(2) 0.0427(19) 0.0047(15) 0.0196(17) 0.0109(17)
N1 0.0354(13) 0.0282(13) 0.0350(13) -0.0001(10) 0.0211(11) -0.0017(10)
N2 0.0418(14) 0.0241(12) 0.0441(14) 0.0026(10) 0.0276(12) 0.0017(10)
N3 0.0441(14) 0.0288(13) 0.0512(15) 0.0020(11) 0.0313(12) 0.0022(11)
N4 0.0352(13) 0.0293(13) 0.0368(13) 0.0021(10) 0.0203(11) -0.0010(10)
N5 0.0453(17) 0.090(3) 0.065(2) -0.0012(18) 0.0355(16) -0.0022(17)
O1 0.0596(13) 0.0283(11) 0.0393(11) -0.0022(9) 0.0235(10) -0.0017(10)

loop_
_atom_type_symbol
_atom_type_description
_atom_type_scat_dispersion_real
_atom_type_scat_dispersion_imag
_atom_type_scat_source
C C 0.0033 0.0016 'International Tables Vol C Tables 4.2.6.8 and 6.1.1.4'
H H 0.0000 0.0000 'International Tables Vol C Tables 4.2.6.8 and 6.1.1.4'
N N 0.0061 0.0033 'International Tables Vol C Tables 4.2.6.8 and 6.1.1.4'
O O 0.0106 0.0060 'International Tables Vol C Tables 4.2.6.8 and 6.1.1.4'
Mn Mn 0.3368 0.7283 'International Tables Vol C Tables 4.2.6.8 and 6.1.1.4'

loop_
_geom_angle_atom_site_label_1
_geom_angle_atom_site_label_2
_geom_angle_atom_site_label_3
_geom_angle
_geom_angle_site_symmetry_1
_geom_angle_site_symmetry_3
_geom_angle_publ_flag
N2 Mn1 N2 180.0 3_656 . ?
N2 Mn1 N1 105.10(8) 3_656 . ?
N2 Mn1 N1 74.90(8) . . ?
N2 Mn1 N1 74.90(8) 3_656 3_656 ?
N2 Mn1 N1 105.10(8) . 3_656 ?
N1 Mn1 N1 180.00(12) . 3_656 ?
N2 Mn1 O1 89.82(8) 3_656 3_656 ?
N2 Mn1 O1 90.18(8) . 3_656 ?
N1 Mn1 O1 92.15(8) . 3_656 ?
N1 Mn1 O1 87.85(8) 3_656 3_656 ?
N2 Mn1 O1 90.18(8) 3_656 . ?
N2 Mn1 O1 89.82(8) . . ?
N1 Mn1 O1 87.85(8) . . ?
N1 Mn1 O1 92.15(8) 3_656 . ?
O1 Mn1 O1 180.0 3_656 . ?
N1 C1 C2 123.0(3) . . ?
C3 C2 C1 118.0(3) . . ?
C2 C3 C4 120.1(3) . . ?
C3 C4 C5 119.0(3) . . ?
N1 C5 C4 121.2(2) . . ?
N1 C5 C6 114.5(2) . . ?
C4 C5 C6 124.2(2) . . ?
N2 C6 N4 112.5(2) . . ?
N2 C6 C5 119.3(2) . . ?
N4 C6 C5 128.2(2) . . ?
N3 C7 N4 113.6(2) . . ?
N3 C7 C8 120.8(2) . . ?
N4 C7 C8 125.6(3) . . ?
C9 C8 C12 116.9(3) . . ?
C9 C8 C7 123.1(3) . . ?
C12 C8 C7 120.0(3) . . ?
C8 C9 C10 118.4(3) . . ?
N5 C10 C9 125.0(3) . . ?
N5 C11 C12 123.9(4) . . ?
C11 C12 C8 120.2(3) . . ?
C1 N1 C5 118.6(2) . . ?
C1 N1 Mn1 125.80(19) . . ?
C5 N1 Mn1 115.42(17) . . ?
C6 N2 N3 107.0(2) . . ?
C6 N2 Mn1 115.79(18) . . ?
N3 N2 Mn1 137.18(18) . . ?
C7 N3 N2 105.2(2) . . ?
C6 N4 C7 101.7(2) . . ?
C10 N5 C11 115.5(3) . . ?
C13 O1 Mn1 126.36(19) . . ?

loop_
_geom_bond_atom_site_label_1
_geom_bond_atom_site_label_2
_geom_bond_distance
_geom_bond_site_symmetry_2
_geom_bond_publ_flag
Mn1 N2 2.171(2) 3_656 ?
Mn1 N2 2.171(2) . ?
Mn1 N1 2.250(2) . ?
Mn1 N1 2.250(2) 3_656 ?
Mn1 O1 2.250(2) 3_656 ?
Mn1 O1 2.250(2) . ?
C1 N1 1.333(4) . ?
C1 C2 1.379(4) . ?
C2 C3 1.370(4) . ?
C3 C4 1.375(4) . ?
C4 C5 1.383(4) . ?
C5 N1 1.351(3) . ?
C5 C6 1.470(4) . ?
C6 N2 1.343(3) . ?
C6 N4 1.344(3) . ?
C7 N3 1.334(4) . ?
C7 N4 1.358(3) . ?
C7 C8 1.475(4) . ?
C8 C9 1.379(4) . ?
C8 C12 1.390(4) . ?
C9 C10 1.390(5) . ?
C10 N5 1.329(5) . ?
C11 N5 1.334(5) . ?
C11 C12 1.366(4) . ?
C13 O1 1.433(4) . ?
N2 N3 1.353(3) . ?
